data_2100040
loop_
_publ_author_name
'Richard E. Marsh'

_publ_section_title
;
 Space group <i>P</i>1: an update
;
_journal_issue 3
_journal_name_full 'Acta Crystallographica Section B'
_journal_page_first 359
_journal_page_last 359
_journal_paper_doi 10.1107/S0108768105009651
_journal_volume 61
_journal_year 2005
_chemical_formula_moiety 'C33 H33 N Si'
_chemical_formula_sum 'C33 H33 N Si'
_space_group_crystal_system trigonal
_symmetry_space_group_name_H-M 'R 3'
_audit_creation_method CRYM
_cell_angle_alpha 90
_cell_angle_beta 90
_cell_angle_gamma 120
_cell_formula_units_Z 9
_cell_length_a 24.9500
_cell_length_b 24.9500
_cell_length_c 10.8780
_cell_volume 5864.362
_cod_data_source_file bk0148.cif
_cod_data_source_block GULPUY
_cod_depositor_comments
;
  Added moiety chemical formula and Z value from Marsh (2005) paper.
  The summary chemical formula is calculated from moiety formula using
  AdHocParser
  (svn://www.crystallography.net/cod-tools/trunk/Formulae/AdHocParser.yp,
  revision 1441.)

  Andrius Merkys
  2013-11-11
;
_cod_original_sg_symbol_H-M R3
_cod_original_formula_sum 'not given'
_cod_database_code 2100040

loop_
_atom_site_label
_atom_site_fract_x
_atom_site_fract_y
_atom_site_fract_z
_atom_site_type_symbol
Si1 -0.41295 -0.16811 0.11115 Si
N1 -0.34800 -0.17276 0.07057 N
C1 -0.48649 -0.24251 0.06978 C
C2 -0.52950 -0.27500 0.16007 C
C3 -0.58393 -0.33146 0.13673 C
C4 -0.59596 -0.35654 0.02088 C
C5 -0.56698 -0.34985 -0.19721 C
C6 -0.52699 -0.31947 -0.29136 C
C7 -0.47298 -0.26245 -0.26931 C
C8 -0.45961 -0.23745 -0.15318 C
C9 -0.49980 -0.26810 -0.05290 C
C10 -0.55450 -0.32533 -0.07580 C
C11 -0.41481 -0.10189 0.02995 C
C12 -0.37429 -0.04074 0.06481 C
C13 -0.37867 0.00860 0.01620 C
C14 -0.42384 -0.00255 -0.06974 C
C15 -0.46499 -0.06244 -0.10462 C
C16 -0.46070 -0.11156 -0.05563 C
C17 -0.29641 -0.12492 -0.00378 C
C18 -0.28628 -0.14922 -0.12418 C
C19 -0.23677 -0.08943 0.07220 C
C20 -0.18037 -0.08260 0.03437 C
C21 -0.12670 -0.04720 0.10203 C
C22 -0.12749 -0.01741 0.20791 C
C23 -0.18321 -0.02445 0.24886 C
C24 -0.23753 -0.06103 0.18197 C
C25 -0.33733 -0.22430 0.10907 C
C26 -0.37359 -0.28374 0.03358 C
C27 -0.34568 -0.23782 0.24636 C
C28 -0.29382 -0.20787 0.32381 C
C29 -0.29889 -0.22004 0.44981 C
C30 -0.35618 -0.26112 0.50022 C
C31 -0.40807 -0.29036 0.42537 C
C32 -0.40178 -0.27939 0.29932 C
C33 -0.41572 -0.15147 0.27841 C
H1 -0.52210 -0.25863 0.24110 H
H2 -0.61252 -0.35227 0.20141 H
H3 -0.63237 -0.39506 0.00600 H
H4 -0.60378 -0.38792 -0.21305 H
H5 -0.53558 -0.33685 -0.37161 H
H6 -0.44552 -0.24101 -0.33529 H
H7 -0.42283 -0.19903 -0.13980 H
H8 -0.34283 -0.03253 0.12340 H
H9 -0.35068 0.04971 0.04212 H
H10 -0.42651 0.03098 -0.10458 H
H11 -0.49657 -0.07023 -0.16263 H
H12 -0.48951 -0.15259 -0.08068 H
H13 -0.30811 -0.09122 -0.01778 H
H14 -0.32286 -0.16551 -0.17286 H
H15 -0.25280 -0.11650 -0.16730 H
H16 -0.27696 -0.18107 -0.10792 H
H17 -0.17856 -0.10241 -0.03882 H
H18 -0.08880 -0.04346 0.07473 H
H19 -0.09038 0.00765 0.25226 H
H20 -0.18460 -0.00453 0.32220 H
H21 -0.27569 -0.06657 0.21218 H
H22 -0.28967 -0.20800 0.09300 H
H23 -0.35863 -0.31126 0.05247 H
H24 -0.41636 -0.30247 0.05278 H
H25 -0.36763 -0.27396 -0.05150 H
H26 -0.25479 -0.17894 0.28991 H
H27 -0.26331 -0.20029 0.50086 H
H28 -0.35987 -0.26923 0.58603 H
H29 -0.44751 -0.31762 0.45985 H
H30 -0.43710 -0.30110 0.24803 H
H31 -0.38103 -0.11240 0.29840 H
H32 -0.41473 -0.18276 0.32653 H
H33 -0.45277 -0.15083 0.29517 H
